data_7218801
loop_
_publ_author_name
'Wan, Chong-Qing'
'Sun, Xiao-Li'
'Li, Ai-Min'
'Sun, Xin-Zhan'
'Lee, Hung Kay'
'Han, Hong-Liang'
'Che, Guang-Bo'

_publ_section_title
;
 A series of silver(i) coordination polymers of a new linear
 4-((pyridin-4-ylthio)methyl)pyridine ligand: the role of organic and
 inorganic anions
;
_journal_issue 4
_journal_name_full CrystEngComm
_journal_page_first 797
_journal_paper_doi 10.1039/C4CE02029D
_journal_volume 17
_journal_year 2015
_chemical_formula_sum 'C11 H10 Ag B F4 N2 S'
_chemical_formula_weight 396.95
_chemical_name_systematic
; 
 ? 
;
_space_group_IT_number 14
_symmetry_cell_setting monoclinic
_symmetry_space_group_name_Hall '-P 2ybc'
_symmetry_space_group_name_H-M 'P 1 21/c 1'
_atom_sites_solution_hydrogens geom
_atom_sites_solution_primary direct
_atom_sites_solution_secondary difmap
_audit_creation_method SHELXL-97
_cell_angle_alpha 90.00
_cell_angle_beta 91.048(9)
_cell_angle_gamma 90.00
_cell_formula_units_Z 4
_cell_length_a 13.6470(19)
_cell_length_b 6.7053(12)
_cell_length_c 14.644(3)
_cell_measurement_temperature 296(2)
_cell_volume 1339.8(4)
_computing_cell_refinement '<i>APEX2</i> and <i>SAINT</i>(Bruker 2007)'
_computing_data_collection '<i>APEX2</i> (Bruker 2007)'
_computing_data_reduction <i>SAINT</i>
_computing_molecular_graphics '<i>SHELXTL</i> (Sheldrick, 2008)'
_computing_publication_material '<i>SHELXTL</i> and <i>PLATON</i>(Spek,2009)'
_computing_structure_refinement '<i>SHELXL-97</i> (Sheldrick, 2008)'
_computing_structure_solution '<i>SHELXS-97</i> (Sheldrick, 2008)'
_diffrn_ambient_temperature 296(2)
_diffrn_measured_fraction_theta_full 0.993
_diffrn_measured_fraction_theta_max 0.993
_diffrn_measurement_device_type 'Bruker APEXII CCD area detector'
_diffrn_radiation_monochromator graphite
_diffrn_radiation_source 'fine-focus sealed tube'
_diffrn_radiation_type MoK\a
_diffrn_radiation_wavelength 0.71073
_diffrn_reflns_av_R_equivalents 0.0372
_diffrn_reflns_av_sigmaI/netI 0.0314
_diffrn_reflns_limit_h_max 16
_diffrn_reflns_limit_h_min -15
_diffrn_reflns_limit_k_max 7
_diffrn_reflns_limit_k_min -7
_diffrn_reflns_limit_l_max 17
_diffrn_reflns_limit_l_min -17
_diffrn_reflns_number 9487
_diffrn_reflns_theta_full 25.01
_diffrn_reflns_theta_max 25.01
_diffrn_reflns_theta_min 1.49
_exptl_absorpt_coefficient_mu 1.695
_exptl_absorpt_correction_T_max 0.7456
_exptl_absorpt_correction_T_min 0.6415
_exptl_absorpt_correction_type multi-scan
_exptl_absorpt_process_details '<i>SADABS</i> (Bruker, 2007)'
_exptl_crystal_colour Colorless
_exptl_crystal_density_diffrn 1.968
_exptl_crystal_density_method 'not measured'
_exptl_crystal_description Block
_exptl_crystal_F_000 776
_exptl_crystal_size_max 0.26
_exptl_crystal_size_mid 0.20
_exptl_crystal_size_min 0.17
_refine_diff_density_max 0.770
_refine_diff_density_min -0.457
_refine_diff_density_rms 0.096
_refine_ls_extinction_method none
_refine_ls_goodness_of_fit_ref 1.118
_refine_ls_hydrogen_treatment constr
_refine_ls_matrix_type full
_refine_ls_number_parameters 181
_refine_ls_number_reflns 2337
_refine_ls_number_restraints 0
_refine_ls_restrained_S_all 1.118
_refine_ls_R_factor_all 0.0687
_refine_ls_R_factor_gt 0.0495
_refine_ls_shift/su_max 0.000
_refine_ls_shift/su_mean 0.000
_refine_ls_structure_factor_coef Fsqd
_refine_ls_weighting_details 'calc w=1/[\s^2^(Fo^2^)+(0.0805P)^2^+2.7107P] where P=(Fo^2^+2Fc^2^)/3'
_refine_ls_weighting_scheme calc
_refine_ls_wR_factor_gt 0.1575
_refine_ls_wR_factor_ref 0.1699
_reflns_number_gt 1660
_reflns_number_total 2337
_reflns_threshold_expression >2sigma(I)
_cod_data_source_file c4ce02029d2.cif
_cod_data_source_block CCDC999956
_cod_depositor_comments
;
The following automatic conversions were performed:

'_symmetry_cell_setting' value 'Monoclinic' changed to 'monoclinic'
according to
/usr/data/users/saulius/crontab/automatic-downloads/rss-feeds/RSC/lib/dictionaries/cif_core.dic
dictionary named 'cif_core.dic' version 2.4.2 from
2011-04-26.

'_exptl_absorpt_correction_type' value 'Multi-SCAN'
changed to 'multi-scan' according to
/usr/data/users/saulius/crontab/automatic-downloads/rss-feeds/RSC/lib/dictionaries/cif_core.dic
dictionary named 'cif_core.dic' version 2.4.2 from
2011-04-26.

'_refine_ls_hydrogen_treatment' value 'Constr' changed
to 'constr' according to
/usr/data/users/saulius/crontab/automatic-downloads/rss-feeds/RSC/lib/dictionaries/cif_core.dic
dictionary named 'cif_core.dic' version 2.4.2 from 2011-04-26.

Automatic conversion script
Id: cif_fix_values 2827 2014-09-09 07:05:25Z andrius 

 Adding full bibliography for 7218794--7218803.cif.
;
_cod_original_sg_symbol_H-M P2(1)/c
_cod_database_code 7218801

loop_
_symmetry_equiv_pos_as_xyz
'x, y, z'
'-x, y+1/2, -z+1/2'
'-x, -y, -z'
'x, -y-1/2, z-1/2'

loop_
_atom_site_label
_atom_site_type_symbol
_atom_site_fract_x
_atom_site_fract_y
_atom_site_fract_z
_atom_site_U_iso_or_equiv
_atom_site_adp_type
_atom_site_occupancy
_atom_site_symmetry_multiplicity
_atom_site_calc_flag
_atom_site_refinement_flags
Ag1 Ag 0.26108(4) 0.53052(12) 0.82170(5) 0.0830(4) Uani 1 1 d .
S1 S 0.74528(12) 0.5111(3) 0.76864(12) 0.0555(5) Uani 1 1 d .
N1 N 0.4157(4) 0.5276(8) 0.8027(4) 0.0561(14) Uani 1 1 d .
N2 N 1.1087(4) 0.5224(10) 0.8523(4) 0.0643(17) Uani 1 1 d .
B1 B 0.2687(7) 0.9925(12) 1.0043(6) 0.058(2) Uani 1 1 d .
F1 F 0.3191(6) 0.8407(10) 0.9800(5) 0.152(3) Uani 1 1 d .
F2 F 0.1724(6) 0.9622(12) 0.9688(5) 0.147(3) Uani 1 1 d .
F3 F 0.2958(5) 1.1703(8) 0.9672(4) 0.1063(18) Uani 1 1 d .
F4 F 0.2533(5) 1.0035(7) 1.0952(3) 0.0847(15) Uani 1 1 d .
C1 C 0.4751(6) 0.5301(14) 0.8743(5) 0.079(3) Uani 1 1 d .
H1A H 0.4473 0.5352 0.9318 0.095 Uiso 1 1 calc R
C2 C 0.5773(5) 0.5256(12) 0.8698(5) 0.063(2) Uani 1 1 d .
H2A H 0.6161 0.5272 0.9226 0.075 Uiso 1 1 calc R
C3 C 0.6180(4) 0.5188(9) 0.7864(5) 0.0456(14) Uani 1 1 d .
C4 C 0.5562(5) 0.5196(9) 0.7097(4) 0.0480(15) Uani 1 1 d .
H4A H 0.5820 0.5181 0.6513 0.058 Uiso 1 1 calc R
C5 C 0.4572(5) 0.5226(9) 0.7214(5) 0.0498(15) Uani 1 1 d .
H5A H 0.4167 0.5209 0.6697 0.060 Uiso 1 1 calc R
C6 C 0.7967(5) 0.5038(11) 0.8841(5) 0.0576(18) Uani 1 1 d .
H6A H 0.7743 0.6174 0.9190 0.069 Uiso 1 1 calc R
H6B H 0.7769 0.3826 0.9149 0.069 Uiso 1 1 calc R
C7 C 0.9065(5) 0.5098(9) 0.8751(4) 0.0467(15) Uani 1 1 d .
C8 C 0.9530(5) 0.6868(12) 0.8535(5) 0.0622(18) Uani 1 1 d .
H8A H 0.9171 0.8038 0.8464 0.075 Uiso 1 1 calc R
C9 C 1.0539(5) 0.6876(12) 0.8426(5) 0.0647(19) Uani 1 1 d .
H9A H 1.0846 0.8069 0.8280 0.078 Uiso 1 1 calc R
C10 C 1.0638(5) 0.3574(13) 0.8765(5) 0.067(2) Uani 1 1 d .
H10A H 1.1012 0.2432 0.8863 0.080 Uiso 1 1 calc R
C11 C 0.9638(5) 0.3461(12) 0.8881(5) 0.0612(18) Uani 1 1 d .
H11A H 0.9354 0.2258 0.9048 0.073 Uiso 1 1 calc R

loop_
_atom_site_aniso_label
_atom_site_aniso_U_11
_atom_site_aniso_U_22
_atom_site_aniso_U_33
_atom_site_aniso_U_23
_atom_site_aniso_U_13
_atom_site_aniso_U_12
Ag1 0.0213(3) 0.1466(7) 0.0811(5) -0.0013(4) 0.0038(3) -0.0016(3)
S1 0.0239(8) 0.0909(13) 0.0520(9) -0.0049(8) 0.0046(6) -0.0004(7)
N1 0.022(3) 0.074(4) 0.072(4) 0.002(3) 0.001(2) 0.000(2)
N2 0.021(3) 0.105(5) 0.066(4) 0.000(3) -0.001(2) -0.002(3)
B1 0.061(5) 0.057(5) 0.055(4) -0.002(4) 0.010(4) 0.002(4)
F1 0.201(8) 0.110(5) 0.147(6) 0.019(4) 0.094(6) 0.063(5)
F2 0.132(7) 0.188(7) 0.118(5) 0.027(4) -0.066(5) -0.049(5)
F3 0.126(5) 0.088(4) 0.106(4) -0.004(3) 0.044(3) -0.018(3)
F4 0.099(4) 0.101(4) 0.054(3) -0.005(2) -0.001(2) 0.003(3)
C1 0.029(4) 0.152(8) 0.056(4) 0.008(4) 0.010(3) 0.002(4)
C2 0.029(3) 0.111(6) 0.049(4) 0.005(3) 0.005(3) 0.003(3)
C3 0.024(3) 0.056(4) 0.057(4) -0.003(3) 0.001(2) -0.004(2)
C4 0.034(3) 0.065(4) 0.045(3) 0.000(3) 0.006(3) 0.000(3)
C5 0.029(3) 0.064(4) 0.056(4) -0.001(3) -0.003(3) 0.000(3)
C6 0.025(3) 0.091(5) 0.057(4) 0.011(3) 0.002(3) 0.000(3)
C7 0.027(3) 0.070(4) 0.043(3) 0.000(3) 0.000(2) -0.001(3)
C8 0.031(3) 0.077(5) 0.079(5) 0.003(4) 0.004(3) 0.000(3)
C9 0.035(3) 0.086(5) 0.074(5) -0.002(4) 0.005(3) -0.010(3)
C10 0.034(4) 0.084(5) 0.083(5) 0.006(4) -0.001(3) 0.007(4)
C11 0.037(3) 0.077(5) 0.070(4) 0.006(4) 0.011(3) 0.006(3)

loop_
_atom_type_symbol
_atom_type_description
_atom_type_scat_dispersion_real
_atom_type_scat_dispersion_imag
_atom_type_scat_source
C C 0.0033 0.0016 'International Tables Vol C Tables 4.2.6.8 and 6.1.1.4'
H H 0.0000 0.0000 'International Tables Vol C Tables 4.2.6.8 and 6.1.1.4'
B B 0.0013 0.0007 'International Tables Vol C Tables 4.2.6.8 and 6.1.1.4'
N N 0.0061 0.0033 'International Tables Vol C Tables 4.2.6.8 and 6.1.1.4'
F F 0.0171 0.0103 'International Tables Vol C Tables 4.2.6.8 and 6.1.1.4'
S S 0.1246 0.1234 'International Tables Vol C Tables 4.2.6.8 and 6.1.1.4'
Ag Ag -0.8971 1.1015 'International Tables Vol C Tables 4.2.6.8 and 6.1.1.4'

loop_
_geom_angle_atom_site_label_1
_geom_angle_atom_site_label_2
_geom_angle_atom_site_label_3
_geom_angle
_geom_angle_site_symmetry_3
N1 Ag1 N2 175.0(2) 1_455
C3 S1 C6 103.2(3) .
C1 N1 C5 116.6(6) .
C1 N1 Ag1 119.6(5) .
C5 N1 Ag1 123.8(5) .
C10 N2 C9 117.4(6) .
C10 N2 Ag1 122.5(5) 1_655
C9 N2 Ag1 120.0(5) 1_655
F1 B1 F4 114.1(8) .
F1 B1 F3 115.6(8) .
F4 B1 F3 113.1(7) .
F1 B1 F2 106.4(8) .
F4 B1 F2 102.1(7) .
F3 B1 F2 103.6(7) .
N1 C1 C2 124.3(7) .
N1 C1 H1A 117.9 .
C2 C1 H1A 117.9 .
C3 C2 C1 118.1(7) .
C3 C2 H2A 121.0 .
C1 C2 H2A 121.0 .
C2 C3 C4 118.4(6) .
C2 C3 S1 123.8(5) .
C4 C3 S1 117.7(5) .
C5 C4 C3 119.0(6) .
C5 C4 H4A 120.5 .
C3 C4 H4A 120.5 .
N1 C5 C4 123.6(6) .
N1 C5 H5A 118.2 .
C4 C5 H5A 118.2 .
C7 C6 S1 106.5(5) .
C7 C6 H6A 110.4 .
S1 C6 H6A 110.4 .
C7 C6 H6B 110.4 .
S1 C6 H6B 110.4 .
H6A C6 H6B 108.6 .
C11 C7 C8 117.3(6) .
C11 C7 C6 122.5(6) .
C8 C7 C6 120.2(6) .
C7 C8 C9 119.3(7) .
C7 C8 H8A 120.4 .
C9 C8 H8A 120.4 .
N2 C9 C8 122.4(7) .
N2 C9 H9A 118.8 .
C8 C9 H9A 118.8 .
N2 C10 C11 123.0(7) .
N2 C10 H10A 118.5 .
C11 C10 H10A 118.5 .
C7 C11 C10 120.4(7) .
C7 C11 H11A 119.8 .
C10 C11 H11A 119.8 .

loop_
_geom_bond_atom_site_label_1
_geom_bond_atom_site_label_2
_geom_bond_distance
_geom_bond_site_symmetry_2
Ag1 N1 2.133(5) .
Ag1 N2 2.136(6) 1_455
S1 C3 1.762(6) .
S1 C6 1.820(8) .
N1 C1 1.314(10) .
N1 C5 1.328(9) .
N2 C10 1.317(10) .
N2 C9 1.343(10) .
N2 Ag1 2.136(6) 1_655
B1 F1 1.282(10) .
B1 F4 1.354(10) .
B1 F3 1.365(10) .
B1 F2 1.419(12) .
C1 C2 1.398(10) .
C1 H1A 0.9300 .
C2 C3 1.351(10) .
C2 H2A 0.9300 .
C3 C4 1.392(9) .
C4 C5 1.365(9) .
C4 H4A 0.9300 .
C5 H5A 0.9300 .
C6 C7 1.508(9) .
C6 H6A 0.9700 .
C6 H6B 0.9700 .
C7 C11 1.359(10) .
C7 C8 1.385(10) .
C8 C9 1.389(9) .
C8 H8A 0.9300 .
C9 H9A 0.9300 .
C10 C11 1.380(9) .
C10 H10A 0.9300 .
C11 H11A 0.9300 .

loop_
_geom_torsion_atom_site_label_1
_geom_torsion_atom_site_label_2
_geom_torsion_atom_site_label_3
_geom_torsion_atom_site_label_4
_geom_torsion
_geom_torsion_site_symmetry_1
N2 Ag1 N1 C1 -24(3) 1_455
N2 Ag1 N1 C5 155(3) 1_455
C5 N1 C1 C2 -0.7(12) .
Ag1 N1 C1 C2 179.0(7) .
N1 C1 C2 C3 0.2(13) .
C1 C2 C3 C4 0.9(10) .
C1 C2 C3 S1 -179.7(6) .
C6 S1 C3 C2 2.4(7) .
C6 S1 C3 C4 -178.2(5) .
C2 C3 C4 C5 -1.5(9) .
S1 C3 C4 C5 179.1(5) .
C1 N1 C5 C4 0.1(10) .
Ag1 N1 C5 C4 -179.6(5) .
C3 C4 C5 N1 1.0(9) .
C3 S1 C6 C7 -176.6(4) .
S1 C6 C7 C11 -105.0(7) .
S1 C6 C7 C8 75.5(7) .
C11 C7 C8 C9 2.6(10) .
C6 C7 C8 C9 -177.9(7) .
C10 N2 C9 C8 -2.7(11) .
Ag1 N2 C9 C8 174.1(5) 1_655
C7 C8 C9 N2 -0.1(11) .
C9 N2 C10 C11 3.0(11) .
Ag1 N2 C10 C11 -173.7(6) 1_655
C8 C7 C11 C10 -2.3(10) .
C6 C7 C11 C10 178.2(7) .
N2 C10 C11 C7 -0.5(12) .
